data_7229566
loop_
_publ_author_name
'Wang, Yi'
'Yang, Huan'
'Cheng, Gang'
'Wu, yunying'
'Lin, Shaomin'

_publ_section_title
;
 Tb(III)-functionalized a new layer-like Cd MOF as luminescent probe for
 highly selectively sensing Cr3+
;
_journal_name_full CrystEngComm
_journal_paper_doi 10.1039/C7CE01795B
_journal_year 2017
_chemical_formula_sum 'C86 H88 Cd4 N10 O31'
_chemical_formula_weight 2207.31
_chemical_name_common Cd(Noxisph)~4~(DMF)~5~(H~2~O)
_chemical_name_systematic
; 
 ? 
;
_space_group_IT_number 4
_symmetry_cell_setting monoclinic
_symmetry_space_group_name_Hall 'P 2yb'
_symmetry_space_group_name_H-M 'P 1 21 1'
_atom_sites_solution_hydrogens geom
_atom_sites_solution_primary direct
_atom_sites_solution_secondary difmap
_audit_creation_method SHELXL-97
_audit_update_record
;
2017-06-12 deposited with the CCDC.
2017-11-15 downloaded from the CCDC.
;
_cell_angle_alpha 90.00
_cell_angle_beta 94.720(2)
_cell_angle_gamma 90.00
_cell_formula_units_Z 2
_cell_length_a 10.3650(2)
_cell_length_b 15.4064(3)
_cell_length_c 28.5396(5)
_cell_measurement_reflns_used 13078
_cell_measurement_temperature 293(2)
_cell_measurement_theta_max 28.2810
_cell_measurement_theta_min 3.2750
_cell_volume 4541.96(15)
_computing_structure_refinement 'SHELXL-97 (Sheldrick, 1997)'
_computing_structure_solution 'SHELXS-97 (Sheldrick, 1990)'
_diffrn_ambient_temperature 293(2)
_diffrn_measured_fraction_theta_full 0.992
_diffrn_measured_fraction_theta_max 0.992
_diffrn_measurement_device_type 'Xcalibur, Eos, Gemini'
_diffrn_radiation_monochromator graphite
_diffrn_radiation_source 'fine-focus sealed tube'
_diffrn_radiation_type MoK\a
_diffrn_radiation_wavelength 0.71073
_diffrn_reflns_av_R_equivalents 0.0356
_diffrn_reflns_av_sigmaI/netI 0.0584
_diffrn_reflns_limit_h_max 13
_diffrn_reflns_limit_h_min -13
_diffrn_reflns_limit_k_max 19
_diffrn_reflns_limit_k_min -19
_diffrn_reflns_limit_l_max 36
_diffrn_reflns_limit_l_min -36
_diffrn_reflns_number 37227
_diffrn_reflns_theta_full 27.00
_diffrn_reflns_theta_max 27.00
_diffrn_reflns_theta_min 2.74
_exptl_absorpt_coefficient_mu 1.011
_exptl_absorpt_correction_T_max 0.834
_exptl_absorpt_correction_T_min 0.785
_exptl_absorpt_correction_type multi-scan
_exptl_absorpt_process_details
;
CrysAlisPro 1.171.38.41 (Rigaku Oxford Diffraction, 2015)
Empirical absorption correction using spherical harmonics,
 implemented in SCALE3 ABSPACK scaling algorithm.
;
_exptl_crystal_colour colouless
_exptl_crystal_density_diffrn 1.614
_exptl_crystal_density_method 'not measured'
_exptl_crystal_description Prism
_exptl_crystal_F_000 2228.0
_exptl_crystal_preparation ', Luminescent'
_exptl_crystal_size_max 0.33
_exptl_crystal_size_mid 0.20
_exptl_crystal_size_min 0.18
_refine_diff_density_max 0.742
_refine_diff_density_min -0.575
_refine_diff_density_rms 0.089
_refine_ls_abs_structure_details 'Flack H D (1983), Acta Cryst. A39, 876-881'
_refine_ls_abs_structure_Flack 0.41(3)
_refine_ls_extinction_method none
_refine_ls_goodness_of_fit_ref 1.047
_refine_ls_hydrogen_treatment mixed
_refine_ls_matrix_type full
_refine_ls_number_parameters 1169
_refine_ls_number_reflns 17304
_refine_ls_number_restraints 44
_refine_ls_restrained_S_all 1.060
_refine_ls_R_factor_all 0.0597
_refine_ls_R_factor_gt 0.0457
_refine_ls_shift/su_max 0.001
_refine_ls_shift/su_mean 0.000
_refine_ls_structure_factor_coef Fsqd
_refine_ls_weighting_details 'calc w=1/[\s^2^(Fo^2^)+(0.0334P)^2^+5.0321P] where P=(Fo^2^+2Fc^2^)/3'
_refine_ls_weighting_scheme calc
_refine_ls_wR_factor_gt 0.0917
_refine_ls_wR_factor_ref 0.0994
_reflns_number_gt 14483
_reflns_number_total 17304
_reflns_threshold_expression >2sigma(I)
_cod_data_source_file c7ce01795b2.cif
_cod_data_source_block Cd-Noxisph-DMF
_cod_original_sg_symbol_H-M P21
_cod_database_code 7229566

loop_
_symmetry_equiv_pos_as_xyz
'x, y, z'
'-x, y+1/2, -z'

loop_
_atom_site_label
_atom_site_type_symbol
_atom_site_fract_x
_atom_site_fract_y
_atom_site_fract_z
_atom_site_U_iso_or_equiv
_atom_site_adp_type
_atom_site_occupancy
_atom_site_symmetry_multiplicity
_atom_site_calc_flag
_atom_site_refinement_flags
Cd1 Cd 0.46749(4) 0.20362(3) 0.920419(15) 0.02473(11) Uani 1 1 d .
Cd2 Cd 0.70549(4) 0.07394(3) 0.985179(16) 0.02885(12) Uani 1 1 d .
O1 O 0.2438(4) 0.2036(4) 0.92984(18) 0.0459(13) Uani 1 1 d .
O2 O 0.3208(4) 0.2939(4) 0.87912(17) 0.0416(13) Uani 1 1 d .
O3 O 0.6398(4) 0.2575(4) 0.89110(18) 0.0473(15) Uani 1 1 d .
O4 O 0.7726(5) 0.1696(4) 0.9332(2) 0.0506(16) Uani 1 1 d .
O5 O 0.4352(5) 0.0787(3) 0.86858(16) 0.0437(13) Uani 1 1 d .
O6 O 0.5048(4) 0.0596(3) 0.94317(14) 0.0293(11) Uani 1 1 d .
O7 O 0.4818(5) -0.2313(4) 1.01129(15) 0.0469(14) Uani 1 1 d .
O8 O 0.3990(5) -0.3408(3) 0.96652(17) 0.0426(13) Uani 1 1 d .
O9 O -0.0318(8) 0.5646(4) 0.8798(2) 0.088(2) Uani 1 1 d .
O10 O -0.1064(7) 0.4114(5) 0.7453(2) 0.075(2) Uani 1 1 d .
O11 O 0.2313(5) -0.1594(4) 0.77180(19) 0.0501(15) Uani 1 1 d .
C1 C 0.2298(6) 0.2625(5) 0.8993(3) 0.0362(18) Uani 1 1 d .
C2 C 0.0954(6) 0.2927(4) 0.8860(2) 0.0277(15) Uani 1 1 d .
C3 C -0.0120(6) 0.2512(4) 0.9028(2) 0.0278(15) Uani 1 1 d .
H3 H 0.0008 0.2050 0.9236 0.033 Uiso 1 1 calc R
C4 C -0.1360(6) 0.2776(5) 0.8890(2) 0.0270(14) Uani 1 1 d .
C5 C -0.1569(6) 0.3499(5) 0.8603(2) 0.0311(16) Uani 1 1 d .
H5 H -0.2405 0.3697 0.8519 0.037 Uiso 1 1 calc R
C6 C -0.0516(6) 0.3916(4) 0.8444(2) 0.0291(15) Uani 1 1 d .
C7 C 0.0733(6) 0.3647(5) 0.8567(2) 0.0294(16) Uani 1 1 d .
H7 H 0.1427 0.3944 0.8456 0.035 Uiso 1 1 calc R
C8 C 0.7513(6) 0.2314(5) 0.9063(2) 0.0312(16) Uani 1 1 d .
N1 N -0.0705(5) 0.4735(4) 0.81747(19) 0.0322(14) Uani 1 1 d .
C9 C -0.0980(8) 0.4737(6) 0.7692(3) 0.047(2) Uani 1 1 d .
C10 C -0.1096(8) 0.5672(5) 0.7553(3) 0.053(2) Uani 1 1 d .
H10 H -0.1960 0.5786 0.7400 0.064 Uiso 1 1 calc R
C11 C -0.0898(7) 0.6188(5) 0.8004(3) 0.0470(19) Uani 1 1 d .
H11 H -0.1676 0.6521 0.8059 0.056 Uiso 1 1 calc R
C12 C -0.0634(8) 0.5520(5) 0.8373(3) 0.046(2) Uani 1 1 d .
C13 C -0.0058(10) 0.6045(6) 0.7254(3) 0.063(3) Uani 1 1 d .
H13 H -0.0161 0.5919 0.6917 0.076 Uiso 1 1 calc R
C14 C 0.1233(10) 0.5811(8) 0.7510(4) 0.077(3) Uani 1 1 d .
H14 H 0.1812 0.5404 0.7409 0.092 Uiso 1 1 calc R
C15 C 0.1400(8) 0.6261(7) 0.7886(4) 0.067(3) Uani 1 1 d .
H15 H 0.2112 0.6241 0.8107 0.081 Uiso 1 1 calc R
C16 C 0.0259(8) 0.6814(5) 0.7904(3) 0.053(2) Uani 1 1 d .
H16 H 0.0369 0.7321 0.8110 0.063 Uiso 1 1 calc R
C17 C -0.0118(9) 0.7008(6) 0.7397(3) 0.067(3) Uani 1 1 d .
H17A H 0.0509 0.7367 0.7253 0.081 Uiso 1 1 calc R
H17B H -0.0979 0.7255 0.7344 0.081 Uiso 1 1 calc R
C18 C 0.4676(6) 0.0286(4) 0.9023(2) 0.0299(16) Uani 1 1 d .
C19 C 0.4568(7) -0.0648(5) 0.8959(2) 0.0307(16) Uani 1 1 d .
C20 C 0.4615(6) -0.1198(4) 0.9353(2) 0.0293(15) Uani 1 1 d .
H20 H 0.4764 -0.0964 0.9653 0.035 Uiso 1 1 calc R
C21 C 0.4439(6) -0.2100(4) 0.9297(2) 0.0262(14) Uani 1 1 d .
C22 C 0.4269(6) -0.2442(5) 0.8846(2) 0.0322(16) Uani 1 1 d .
H22 H 0.4156 -0.3036 0.8805 0.039 Uiso 1 1 calc R
C23 C 0.4266(7) -0.1911(5) 0.8462(2) 0.0317(16) Uani 1 1 d .
C24 C 0.4391(7) -0.1026(5) 0.8512(2) 0.0324(16) Uani 1 1 d .
H24 H 0.4359 -0.0675 0.8246 0.039 Uiso 1 1 calc R
C25 C 0.4413(7) -0.2639(4) 0.9729(2) 0.0314(16) Uani 1 1 d .
C26 C 0.5144(8) -0.2821(5) 0.7836(3) 0.046(2) Uani 1 1 d .
C27 C 0.4864(7) -0.2903(5) 0.7309(2) 0.0435(18) Uani 1 1 d .
H27 H 0.4673 -0.3507 0.7220 0.052 Uiso 1 1 calc R
C28 C 0.3676(8) -0.2314(6) 0.7182(2) 0.046(2) Uani 1 1 d .
H28 H 0.2978 -0.2630 0.7003 0.056 Uiso 1 1 calc R
C29 C 0.3267(7) -0.1998(5) 0.7646(3) 0.0376(18) Uani 1 1 d .
C30 C 0.5940(9) -0.2534(6) 0.7027(3) 0.056(2) Uani 1 1 d .
H30 H 0.6662 -0.2922 0.6974 0.067 Uiso 1 1 calc R
C31 C 0.6286(9) -0.1656(7) 0.7258(3) 0.062(3) Uani 1 1 d .
H31 H 0.7064 -0.1523 0.7429 0.075 Uiso 1 1 calc R
C32 C 0.5296(8) -0.1120(6) 0.7174(3) 0.052(2) Uani 1 1 d .
H32 H 0.5249 -0.0550 0.7279 0.063 Uiso 1 1 calc R
C33 C 0.4267(9) -0.1597(6) 0.6878(3) 0.052(2) Uani 1 1 d .
H33 H 0.3640 -0.1232 0.6693 0.063 Uiso 1 1 calc R
C34 C 0.5138(9) -0.2197(7) 0.6586(3) 0.066(3) Uani 1 1 d .
H34A H 0.4651 -0.2651 0.6415 0.080 Uiso 1 1 calc R
H34B H 0.5650 -0.1873 0.6376 0.080 Uiso 1 1 calc R
O12 O 0.6017(6) -0.3152(4) 0.8085(2) 0.0598(17) Uani 1 1 d .
O13 O 0.7825(5) -0.0379(4) 0.9461(2) 0.0517(15) Uani 1 1 d .
O14 O 0.6718(7) -0.0284(4) 1.0406(2) 0.0665(19) Uani 1 1 d .
O15 O 0.8923(5) 0.1180(3) 1.03047(17) 0.0578(14) Uani 1 1 d .
H15A H 0.9358 0.0679 1.0442 0.087 Uiso 1 1 d R
H15B H 0.8689 0.1561 1.0550 0.087 Uiso 1 1 d R
C35 C 0.7759(7) -0.1159(6) 0.9562(3) 0.047(2) Uani 1 1 d .
H35 H 0.7607 -0.1297 0.9870 0.056 Uiso 1 1 calc R
C36 C 0.8142(13) -0.1719(9) 0.8817(4) 0.110(5) Uani 1 1 d .
H36A H 0.7614 -0.1270 0.8668 0.165 Uiso 1 1 calc R
H36B H 0.7955 -0.2261 0.8659 0.165 Uiso 1 1 calc R
H36C H 0.9039 -0.1578 0.8800 0.165 Uiso 1 1 calc R
C37 C 0.7810(11) -0.2669(7) 0.9465(5) 0.095(4) Uani 1 1 d .
H37A H 0.7313 -0.2664 0.9734 0.143 Uiso 1 1 calc R
H37B H 0.8667 -0.2877 0.9555 0.143 Uiso 1 1 calc R
H37C H 0.7401 -0.3043 0.9228 0.143 Uiso 1 1 calc R
C38 C 0.6530(10) -0.0163(6) 1.0822(3) 0.059(3) Uani 1 1 d .
H38 H 0.7253 -0.0085 1.1033 0.071 Uiso 1 1 calc R
C39 C 0.4224(11) -0.0187(8) 1.0672(4) 0.100(4) Uani 1 1 d .
H39A H 0.4263 0.0243 1.0430 0.150 Uiso 1 1 calc R
H39B H 0.3479 -0.0084 1.0842 0.150 Uiso 1 1 calc R
H39C H 0.4163 -0.0754 1.0532 0.150 Uiso 1 1 calc R
C40 C 0.5200(13) -0.0126(8) 1.1470(4) 0.102(4) Uani 1 1 d .
H40A H 0.4975 -0.0698 1.1569 0.153 Uiso 1 1 calc R
H40B H 0.4514 0.0270 1.1525 0.153 Uiso 1 1 calc R
H40C H 0.5983 0.0058 1.1645 0.153 Uiso 1 1 calc R
N2 N 0.4203(6) -0.2277(4) 0.80000(19) 0.0353(14) Uani 1 1 d .
N3 N 0.7883(6) -0.1790(5) 0.9278(3) 0.0501(19) Uani 1 1 d .
Cd3 Cd 0.04710(4) 0.64062(3) 0.580372(16) 0.02890(12) Uani 1 1 d .
Cd4 Cd 0.80671(5) 0.77668(3) 0.519520(17) 0.03506(13) Uani 1 1 d .
O16 O 0.0127(4) 0.7838(3) 0.55777(16) 0.0331(11) Uani 1 1 d .
O17 O 0.0850(6) 0.7661(4) 0.63120(18) 0.0501(15) Uani 1 1 d .
O18 O -0.1218(6) 0.6818(4) 0.46995(19) 0.0566(17) Uani 1 1 d .
O19 O -0.0109(6) 0.5811(4) 0.51092(17) 0.0556(16) Uani 1 1 d .
O20 O -0.0791(6) 1.1577(4) 0.6897(2) 0.0628(18) Uani 1 1 d .
O21 O 0.2880(5) 1.0059(4) 0.72705(19) 0.0499(15) Uani 1 1 d .
O22 O 0.2673(5) 0.6347(5) 0.5697(2) 0.0605(17) Uani 1 1 d .
O23 O 0.1930(4) 0.5491(3) 0.62230(18) 0.0420(13) Uani 1 1 d .
O24 O 0.7372(6) 0.6815(4) 0.5704(2) 0.0590(17) Uani 1 1 d .
O25 O 0.8747(4) 0.5905(4) 0.61076(18) 0.0445(14) Uani 1 1 d .
O26 O 0.5820(11) 0.4468(5) 0.7588(2) 0.121(4) Uani 1 1 d .
C41 C 0.0514(7) 0.8122(5) 0.5978(3) 0.0317(16) Uani 1 1 d .
C42 C 0.0611(7) 0.9125(4) 0.6026(3) 0.0324(17) Uani 1 1 d .
C43 C 0.0793(7) 0.9468(5) 0.6470(3) 0.0383(18) Uani 1 1 d .
H43 H 0.0842 0.9111 0.6734 0.046 Uiso 1 1 calc R
C44 C 0.0904(8) 1.0366(5) 0.6517(3) 0.0378(18) Uani 1 1 d .
C45 C 0.0895(7) 1.0901(5) 0.6128(2) 0.0362(17) Uani 1 1 d .
H45 H 0.1016 1.1497 0.6162 0.043 Uiso 1 1 calc R
C46 C 0.0700(7) 1.0527(5) 0.5685(3) 0.0367(18) Uani 1 1 d .
C47 C 0.0535(7) 0.9646(5) 0.5644(2) 0.0341(17) Uani 1 1 d .
H47 H 0.0367 0.9403 0.5347 0.041 Uiso 1 1 calc R
C48 C -0.0671(7) 0.6106(5) 0.4745(3) 0.0396(19) Uani 1 1 d .
N4 N 0.5388(8) -0.0137(4) 1.0992(2) 0.0485(19) Uani 1 1 d .
C49 C 0.1940(8) 1.0480(5) 0.7346(2) 0.0401(19) Uani 1 1 d .
C50 C 0.1516(8) 1.0825(6) 0.7797(3) 0.0451(19) Uani 1 1 d .
H50 H 0.2215 1.1145 0.7973 0.054 Uiso 1 1 calc R
C51 C 0.0361(8) 1.1412(6) 0.7664(3) 0.053(2) Uani 1 1 d .
H51 H 0.0531 1.2020 0.7749 0.064 Uiso 1 1 calc R
C52 C 0.0070(8) 1.1287(5) 0.7146(3) 0.0421(18) Uani 1 1 d .
C53 C 0.0932(9) 1.0109(6) 0.8112(3) 0.051(2) Uani 1 1 d .
H53 H 0.1557 0.9748 0.8300 0.061 Uiso 1 1 calc R
C54 C -0.0117(9) 0.9629(6) 0.7812(3) 0.052(2) Uani 1 1 d .
H54 H -0.0073 0.9056 0.7710 0.063 Uiso 1 1 calc R
C55 C -0.1108(9) 1.0165(7) 0.7718(3) 0.059(3) Uani 1 1 d .
H55 H -0.1880 1.0047 0.7540 0.071 Uiso 1 1 calc R
C56 C -0.0732(8) 1.0986(7) 0.7955(3) 0.058(3) Uani 1 1 d .
H56 H -0.1450 1.1371 0.8018 0.070 Uiso 1 1 calc R
C57 C 0.0073(9) 1.0669(7) 0.8382(3) 0.062(3) Uani 1 1 d .
H57A H 0.0541 1.1133 0.8551 0.074 Uiso 1 1 calc R
H57B H -0.0424 1.0339 0.8594 0.074 Uiso 1 1 calc R
C58 C 0.2857(6) 0.5807(5) 0.6018(2) 0.0343(16) Uani 1 1 d .
C59 C 0.4206(6) 0.5502(5) 0.6160(2) 0.0315(16) Uani 1 1 d .
C60 C 0.4433(6) 0.4809(5) 0.6476(2) 0.0321(16) Uani 1 1 d .
H60 H 0.3740 0.4533 0.6601 0.039 Uiso 1 1 calc R
C61 C 0.5678(6) 0.4537(5) 0.6602(2) 0.0319(16) Uani 1 1 d .
C62 C 0.6730(6) 0.4987(5) 0.6448(2) 0.0315(16) Uani 1 1 d .
H62 H 0.7570 0.4824 0.6550 0.038 Uiso 1 1 calc R
C63 C 0.6513(6) 0.5686(5) 0.6139(2) 0.0308(15) Uani 1 1 d .
C64 C 0.5242(7) 0.5918(5) 0.5994(2) 0.0353(17) Uani 1 1 d .
H64 H 0.5094 0.6367 0.5778 0.042 Uiso 1 1 calc R
C65 C 0.7658(6) 0.6180(5) 0.5974(2) 0.0342(17) Uani 1 1 d .
C66 C 0.6100(9) 0.2985(7) 0.6719(3) 0.072(3) Uani 1 1 d .
C67 C 0.6283(8) 0.2352(6) 0.7126(3) 0.065(3) Uani 1 1 d .
H67 H 0.7131 0.2068 0.7138 0.079 Uiso 1 1 calc R
C68 C 0.6151(10) 0.2908(7) 0.7557(3) 0.074(3) Uani 1 1 d .
H68 H 0.6938 0.2882 0.7771 0.089 Uiso 1 1 calc R
C69 C 0.5930(11) 0.3805(6) 0.7366(3) 0.067(3) Uani 1 1 d .
C70 C 0.5177(10) 0.1683(6) 0.7139(3) 0.072(3) Uani 1 1 d .
H70 H 0.5218 0.1165 0.6942 0.086 Uiso 1 1 calc R
C71 C 0.3892(9) 0.2199(7) 0.7106(4) 0.070(3) Uani 1 1 d .
H71 H 0.3255 0.2181 0.6857 0.084 Uiso 1 1 calc R
C72 C 0.3852(11) 0.2661(8) 0.7483(5) 0.085(4) Uani 1 1 d .
H72 H 0.3186 0.3039 0.7544 0.102 Uiso 1 1 calc R
C73 C 0.4974(12) 0.2504(7) 0.7789(3) 0.072(3) Uani 1 1 d .
H73 H 0.4907 0.2652 0.8120 0.086 Uiso 1 1 calc R
C74 C 0.5256(9) 0.1546(6) 0.7687(3) 0.061(3) Uani 1 1 d .
H74A H 0.4596 0.1156 0.7786 0.073 Uiso 1 1 calc R
H74B H 0.6106 0.1362 0.7817 0.073 Uiso 1 1 calc R
C75 C 0.7451(8) 0.9674(6) 0.5471(3) 0.053(2) Uani 1 1 d .
H75 H 0.7645 0.9775 0.5163 0.064 Uiso 1 1 calc R
C76 C 0.6960(11) 1.0163(8) 0.6234(3) 0.086(4) Uani 1 1 d .
H76A H 0.6071 1.0285 0.6280 0.129 Uiso 1 1 calc R
H76B H 0.7512 1.0520 0.6440 0.129 Uiso 1 1 calc R
H76C H 0.7139 0.9562 0.6301 0.129 Uiso 1 1 calc R
C77 C 0.7217(13) 1.1242(7) 0.5571(4) 0.096(4) Uani 1 1 d .
H77A H 0.7927 1.1548 0.5733 0.144 Uiso 1 1 calc R
H77B H 0.6418 1.1521 0.5631 0.144 Uiso 1 1 calc R
H77C H 0.7314 1.1244 0.5240 0.144 Uiso 1 1 calc R
C78 C 0.8566(10) 0.8666(7) 0.4228(4) 0.064(3) Uani 1 1 d .
H78 H 0.7756 0.8672 0.4061 0.077 Uiso 1 1 calc R
C79 C 1.0801(12) 0.8630(13) 0.4220(5) 0.151(7) Uani 1 1 d .
H79A H 1.0721 0.8721 0.4549 0.226 Uiso 1 1 calc R
H79B H 1.1274 0.9102 0.4097 0.226 Uiso 1 1 calc R
H79C H 1.1253 0.8096 0.4177 0.226 Uiso 1 1 calc R
O27 O 0.6037(10) 0.2834(5) 0.6300(2) 0.116(3) Uani 1 1 d .
O28 O 0.7433(6) 0.8910(4) 0.5615(2) 0.0530(16) Uani 1 1 d .
O29 O 0.8562(8) 0.8735(4) 0.4644(2) 0.072(2) Uani 1 1 d .
O30 O 0.5929(10) 0.7737(7) 0.4871(4) 0.161(2) Uani 1 1 d DU
N5 N 0.1000(6) 1.0729(4) 0.69873(18) 0.0361(14) Uani 1 1 d .
N6 N 0.5893(5) 0.3822(4) 0.6888(2) 0.0340(14) Uani 1 1 d .
C80 C 0.9448(16) 0.8595(10) 0.3462(4) 0.142(7) Uani 1 1 d .
H80A H 0.8554 0.8617 0.3343 0.213 Uiso 1 1 calc R
H80B H 0.9838 0.8078 0.3349 0.213 Uiso 1 1 calc R
H80C H 0.9892 0.9095 0.3355 0.213 Uiso 1 1 calc R
C81 C 0.9110(15) 0.4193(11) -0.0205(5) 0.164(6) Uani 1 1 d U
H81A H 1.0020 0.4092 -0.0218 0.245 Uiso 1 1 calc R
H81B H 0.8883 0.4743 -0.0347 0.245 Uiso 1 1 calc R
H81C H 0.8630 0.3740 -0.0371 0.245 Uiso 1 1 calc R
C82 C 0.8462(13) 0.5138(10) 0.0403(5) 0.149(6) Uani 1 1 d .
H82A H 0.9198 0.5487 0.0342 0.223 Uiso 1 1 calc R
H82B H 0.8254 0.5228 0.0721 0.223 Uiso 1 1 calc R
H82C H 0.7735 0.5302 0.0191 0.223 Uiso 1 1 calc R
C83 C 0.8708(10) 0.3515(11) 0.0621(7) 0.166(7) Uani 1 1 d .
H83 H 0.8427 0.3625 0.0916 0.199 Uiso 1 1 calc R
N7 N 0.7203(9) 1.0351(5) 0.5740(3) 0.071(2) Uani 1 1 d .
N8 N 0.9539(10) 0.8585(6) 0.3976(3) 0.076(3) Uani 1 1 d .
N9 N 0.8771(8) 0.4200(6) 0.0332(3) 0.092(3) Uani 1 1 d .
O32 O 0.8960(9) 0.2816(6) 0.0543(6) 0.256(9) Uani 1 1 d .
N10 N 0.4310(11) 0.8615(8) 0.5038(4) 0.161(2) Uani 1 1 d DU
C86 C 0.5327(13) 0.8453(10) 0.4833(5) 0.161(2) Uani 1 1 d DU
H86 H 0.5646 0.8883 0.4645 0.193 Uiso 1 1 calc R
C84 C 0.3536(15) 0.8398(13) 0.5438(5) 0.161(2) Uani 1 1 d DU
H84A H 0.3920 0.7911 0.5607 0.241 Uiso 1 1 calc R
H84B H 0.2668 0.8254 0.5320 0.241 Uiso 1 1 calc R
H84C H 0.3520 0.8888 0.5645 0.241 Uiso 1 1 calc R
C85 C 0.3875(15) 0.9623(9) 0.5000(6) 0.161(2) Uani 1 1 d DU
H85A H 0.4488 0.9943 0.4833 0.241 Uiso 1 1 calc R
H85B H 0.3844 0.9861 0.5309 0.241 Uiso 1 1 calc R
H85C H 0.3033 0.9664 0.4833 0.241 Uiso 1 1 calc R

loop_
_atom_site_aniso_label
_atom_site_aniso_U_11
_atom_site_aniso_U_22
_atom_site_aniso_U_33
_atom_site_aniso_U_23
_atom_site_aniso_U_13
_atom_site_aniso_U_12
Cd1 0.0212(2) 0.0217(2) 0.0311(2) 0.00186(19) 0.00099(18) 0.00000(19)
Cd2 0.0307(2) 0.0223(2) 0.0333(3) 0.0031(2) 0.0012(2) 0.0018(2)
O1 0.027(2) 0.048(3) 0.063(3) 0.028(3) 0.006(2) 0.005(3)
O2 0.023(2) 0.047(3) 0.056(3) 0.012(3) 0.011(2) 0.008(2)
O3 0.021(2) 0.068(4) 0.053(3) 0.014(3) 0.002(2) -0.013(3)
O4 0.040(3) 0.052(4) 0.063(3) 0.037(3) 0.018(3) -0.001(3)
O5 0.076(4) 0.024(2) 0.030(2) 0.008(2) -0.003(2) 0.002(3)
O6 0.038(2) 0.025(3) 0.025(2) -0.0055(19) 0.0002(18) -0.001(2)
O7 0.074(4) 0.041(3) 0.025(2) 0.006(2) -0.004(2) -0.005(3)
O8 0.063(3) 0.028(3) 0.038(3) 0.002(2) 0.008(2) -0.004(2)
O9 0.161(7) 0.057(4) 0.044(3) -0.010(3) 0.004(4) -0.025(4)
O10 0.106(5) 0.065(4) 0.052(4) -0.010(3) -0.007(3) -0.032(4)
O11 0.043(3) 0.054(4) 0.053(3) -0.008(3) 0.003(2) 0.000(3)
C1 0.019(3) 0.038(4) 0.050(4) -0.004(4) -0.006(3) 0.000(3)
C2 0.022(3) 0.027(3) 0.035(3) 0.002(3) 0.004(3) 0.000(3)
C3 0.023(3) 0.026(4) 0.035(4) 0.003(3) 0.002(3) 0.004(3)
C4 0.020(3) 0.032(4) 0.030(3) -0.005(3) 0.004(2) -0.002(3)
C5 0.015(3) 0.042(4) 0.035(4) 0.006(3) -0.006(3) 0.003(3)
C6 0.029(3) 0.024(3) 0.034(4) 0.006(3) 0.002(3) 0.000(3)
C7 0.017(3) 0.033(4) 0.038(4) 0.001(3) -0.001(3) -0.003(3)
C8 0.023(3) 0.035(4) 0.035(4) -0.008(3) 0.000(3) 0.001(3)
N1 0.032(3) 0.029(3) 0.035(3) 0.004(2) 0.000(2) -0.003(2)
C9 0.037(4) 0.056(5) 0.045(5) 0.006(4) -0.007(3) -0.014(4)
C10 0.053(5) 0.045(4) 0.056(5) 0.027(4) -0.029(4) -0.014(4)
C11 0.045(4) 0.035(4) 0.061(5) 0.011(3) 0.009(4) 0.012(3)
C12 0.070(5) 0.027(4) 0.046(4) 0.003(3) 0.025(4) 0.005(3)
C13 0.097(7) 0.055(6) 0.038(4) 0.005(4) 0.007(4) -0.023(5)
C14 0.071(6) 0.067(7) 0.101(8) 0.005(6) 0.057(6) -0.013(6)
C15 0.042(4) 0.057(6) 0.098(7) 0.023(5) -0.019(5) -0.018(4)
C16 0.057(5) 0.034(4) 0.067(5) 0.008(4) 0.004(4) -0.019(4)
C17 0.072(6) 0.050(5) 0.079(6) 0.029(5) -0.006(5) -0.021(5)
C18 0.024(3) 0.024(3) 0.041(4) -0.005(3) 0.002(3) 0.001(3)
C19 0.036(4) 0.030(4) 0.026(3) 0.009(3) 0.004(3) 0.000(3)
C20 0.037(4) 0.011(3) 0.039(4) 0.004(3) -0.001(3) -0.004(3)
C21 0.033(3) 0.018(3) 0.027(3) 0.005(3) -0.001(3) -0.003(3)
C22 0.035(3) 0.021(3) 0.040(4) -0.008(3) -0.002(3) -0.001(3)
C23 0.035(3) 0.033(4) 0.026(3) -0.004(3) 0.000(3) 0.000(3)
C24 0.044(4) 0.028(4) 0.025(3) -0.003(3) 0.001(3) -0.005(3)
C25 0.041(4) 0.015(3) 0.039(4) 0.002(3) 0.006(3) 0.003(3)
C26 0.053(4) 0.037(5) 0.049(4) -0.008(4) 0.002(4) 0.008(4)
C27 0.058(4) 0.031(4) 0.043(4) -0.017(3) 0.005(3) 0.006(4)
C28 0.058(5) 0.048(5) 0.032(4) -0.016(4) -0.003(3) -0.008(4)
C29 0.042(4) 0.030(4) 0.040(4) -0.010(3) 0.001(3) -0.011(3)
C30 0.070(6) 0.051(5) 0.049(5) -0.011(4) 0.016(4) 0.010(4)
C31 0.051(5) 0.062(6) 0.076(7) 0.003(5) 0.019(4) -0.015(5)
C32 0.058(5) 0.043(5) 0.058(5) 0.001(4) 0.009(4) -0.006(4)
C33 0.080(6) 0.048(5) 0.029(4) 0.006(4) 0.008(4) 0.004(5)
C34 0.086(6) 0.073(6) 0.043(5) -0.011(5) 0.021(4) 0.019(6)
O12 0.068(4) 0.053(4) 0.058(3) -0.004(3) 0.005(3) 0.029(3)
O13 0.055(3) 0.036(3) 0.064(4) -0.007(3) 0.005(3) 0.003(3)
O14 0.121(5) 0.034(3) 0.051(4) 0.015(3) 0.042(3) 0.030(3)
O15 0.049(3) 0.049(3) 0.070(3) -0.003(2) -0.027(3) 0.002(2)
C35 0.040(4) 0.043(5) 0.060(5) -0.003(4) 0.014(4) 0.013(4)
C36 0.152(12) 0.090(9) 0.092(9) -0.022(7) 0.035(8) -0.027(9)
C37 0.073(7) 0.055(7) 0.164(12) -0.015(7) 0.046(7) 0.013(5)
C38 0.093(7) 0.035(5) 0.049(5) 0.011(4) 0.005(5) 0.013(5)
C39 0.113(10) 0.077(8) 0.109(9) 0.007(7) 0.004(7) -0.017(7)
C40 0.170(12) 0.080(8) 0.064(7) -0.004(6) 0.058(7) -0.022(8)
N2 0.047(3) 0.024(3) 0.034(3) -0.007(3) -0.003(2) 0.000(3)
N3 0.040(4) 0.038(4) 0.072(5) -0.018(3) 0.005(3) 0.007(3)
Cd3 0.0270(2) 0.0253(3) 0.0343(3) 0.0030(2) 0.0022(2) -0.0020(2)
Cd4 0.0431(3) 0.0260(3) 0.0367(3) 0.0038(2) 0.0071(2) 0.0051(2)
O16 0.037(2) 0.022(2) 0.039(3) 0.000(2) -0.005(2) -0.001(2)
O17 0.080(4) 0.030(3) 0.039(3) 0.003(2) -0.003(3) -0.012(3)
O18 0.098(5) 0.028(3) 0.043(3) -0.006(2) 0.005(3) 0.023(3)
O19 0.092(4) 0.033(3) 0.039(3) -0.008(3) -0.011(3) 0.014(3)
O20 0.070(4) 0.060(4) 0.056(4) -0.007(3) -0.006(3) 0.025(3)
O21 0.048(3) 0.051(4) 0.050(3) -0.006(3) 0.002(3) 0.008(3)
O22 0.033(3) 0.074(4) 0.074(4) 0.033(4) 0.000(3) 0.007(3)
O23 0.021(2) 0.042(3) 0.063(3) 0.014(3) 0.002(2) 0.000(2)
O24 0.052(3) 0.040(4) 0.087(5) 0.018(3) 0.018(3) -0.006(3)
O25 0.024(2) 0.054(4) 0.056(3) 0.015(3) 0.004(2) -0.011(2)
O26 0.269(11) 0.053(4) 0.045(4) -0.011(3) 0.047(5) -0.029(6)
C41 0.035(4) 0.024(4) 0.038(4) 0.008(3) 0.012(3) 0.000(3)
C42 0.037(4) 0.017(3) 0.044(4) -0.006(3) 0.009(3) -0.008(3)
C43 0.050(4) 0.031(4) 0.035(4) 0.015(3) 0.008(3) -0.004(3)
C44 0.051(4) 0.028(4) 0.035(4) -0.002(3) 0.007(3) 0.001(3)
C45 0.051(4) 0.024(4) 0.035(4) 0.006(3) 0.011(3) -0.004(3)
C46 0.043(4) 0.032(4) 0.036(4) -0.002(3) 0.007(3) 0.003(3)
C47 0.039(4) 0.041(4) 0.022(3) -0.009(3) 0.001(3) 0.000(3)
C48 0.045(4) 0.037(5) 0.038(4) -0.006(3) 0.008(3) -0.002(4)
N4 0.077(5) 0.033(4) 0.036(4) 0.004(3) 0.013(4) 0.003(4)
C49 0.054(4) 0.036(4) 0.030(4) 0.005(3) 0.000(3) -0.009(4)
C50 0.048(4) 0.043(5) 0.044(4) -0.014(4) 0.001(3) -0.008(4)
C51 0.074(6) 0.040(5) 0.045(4) -0.008(4) -0.001(4) -0.003(5)
C52 0.057(5) 0.029(4) 0.040(4) 0.001(3) 0.001(3) 0.003(4)
C53 0.067(5) 0.047(5) 0.038(4) -0.005(4) 0.002(4) 0.009(4)
C54 0.080(6) 0.044(5) 0.035(4) -0.002(4) 0.025(4) -0.016(5)
C55 0.062(6) 0.070(7) 0.048(5) -0.009(5) 0.016(4) -0.004(5)
C56 0.054(5) 0.078(7) 0.045(5) -0.010(4) 0.013(4) 0.023(5)
C57 0.090(7) 0.057(6) 0.042(4) -0.001(4) 0.021(4) 0.001(5)
C58 0.034(3) 0.030(4) 0.039(4) 0.004(3) 0.006(3) 0.000(3)
C59 0.023(3) 0.034(4) 0.038(4) 0.005(3) 0.001(3) 0.006(3)
C60 0.029(3) 0.031(4) 0.038(4) 0.003(3) 0.010(3) -0.009(3)
C61 0.031(3) 0.034(4) 0.032(4) 0.001(3) 0.006(3) -0.002(3)
C62 0.032(3) 0.029(4) 0.035(4) -0.003(3) 0.008(3) -0.001(3)
C63 0.024(3) 0.032(4) 0.036(4) 0.007(3) 0.005(3) -0.001(3)
C64 0.046(4) 0.025(4) 0.035(4) 0.004(3) 0.004(3) 0.002(3)
C65 0.032(3) 0.036(4) 0.037(4) 0.004(3) 0.017(3) -0.018(3)
C66 0.083(7) 0.072(7) 0.069(6) 0.025(5) 0.045(5) 0.015(5)
C67 0.052(5) 0.061(6) 0.087(7) 0.045(5) 0.027(4) 0.017(4)
C68 0.087(7) 0.078(7) 0.051(5) 0.035(5) -0.024(5) -0.039(6)
C69 0.115(8) 0.041(5) 0.044(5) 0.012(4) 0.007(5) -0.028(5)
C70 0.114(8) 0.036(5) 0.072(6) -0.005(4) 0.041(6) -0.011(5)
C71 0.054(5) 0.073(7) 0.079(7) 0.036(5) -0.019(5) -0.034(5)
C72 0.068(7) 0.077(9) 0.112(9) 0.028(8) 0.033(7) -0.004(6)
C73 0.109(8) 0.073(7) 0.037(5) 0.011(4) 0.020(5) -0.020(6)
C74 0.069(6) 0.055(6) 0.058(5) 0.028(4) 0.004(4) -0.014(5)
C75 0.057(5) 0.047(5) 0.059(5) -0.002(4) 0.023(4) 0.013(4)
C76 0.110(9) 0.086(8) 0.062(6) -0.042(6) 0.014(6) 0.023(7)
C77 0.148(11) 0.024(5) 0.122(9) -0.013(5) 0.045(8) 0.012(6)
C78 0.075(7) 0.053(6) 0.067(7) 0.013(5) 0.019(5) 0.010(5)
C79 0.081(9) 0.212(19) 0.166(14) 0.037(13) 0.040(9) -0.020(11)
O27 0.239(10) 0.052(4) 0.067(4) 0.007(4) 0.071(5) 0.022(5)
O28 0.067(4) 0.046(4) 0.049(3) -0.005(3) 0.026(3) 0.017(3)
O29 0.139(6) 0.036(4) 0.046(4) 0.007(3) 0.030(4) -0.009(4)
O30 0.144(4) 0.165(4) 0.171(4) 0.011(3) -0.003(3) 0.012(3)
N5 0.052(3) 0.033(3) 0.023(3) -0.007(3) 0.006(2) -0.002(3)
N6 0.030(3) 0.030(3) 0.042(4) 0.008(3) 0.005(3) -0.008(2)
C80 0.259(18) 0.127(12) 0.049(7) 0.021(7) 0.066(9) 0.079(12)
C81 0.167(9) 0.170(9) 0.153(9) -0.066(7) 0.011(7) 0.012(8)
C82 0.137(11) 0.144(11) 0.174(12) -0.114(10) 0.062(9) 0.009(9)
C83 0.027(5) 0.138(13) 0.33(2) -0.022(15) -0.005(9) -0.036(8)
N7 0.103(6) 0.040(4) 0.075(6) -0.018(4) 0.036(5) 0.002(4)
N8 0.096(7) 0.062(6) 0.077(6) 0.009(5) 0.046(5) 0.009(5)
N9 0.064(5) 0.088(6) 0.122(7) -0.076(5) 0.000(5) 0.001(5)
O32 0.084(7) 0.068(6) 0.60(3) -0.116(10) -0.050(10) 0.001(5)
N10 0.144(4) 0.165(4) 0.171(4) 0.011(3) -0.003(3) 0.012(3)
C86 0.144(4) 0.165(4) 0.171(4) 0.011(3) -0.003(3) 0.012(3)
C84 0.144(4) 0.165(4) 0.171(4) 0.011(3) -0.003(3) 0.012(3)
C85 0.144(4) 0.165(4) 0.171(4) 0.011(3) -0.003(3) 0.012(3)

loop_
_atom_type_symbol
_atom_type_description
_atom_type_scat_dispersion_real
_atom_type_scat_dispersion_imag
_atom_type_scat_source
C C 0.0033 0.0016 'International Tables Vol C Tables 4.2.6.8 and 6.1.1.4'
H H 0.0000 0.0000 'International Tables Vol C Tables 4.2.6.8 and 6.1.1.4'
Cd Cd -0.8075 1.2024 'International Tables Vol C Tables 4.2.6.8 and 6.1.1.4'
N N 0.0061 0.0033 'International Tables Vol C Tables 4.2.6.8 and 6.1.1.4'
O O 0.0106 0.0060 'International Tables Vol C Tables 4.2.6.8 and 6.1.1.4'

loop_
_geom_angle_atom_site_label_1
_geom_angle_atom_site_label_2
_geom_angle_atom_site_label_3
_geom_angle
_geom_angle_site_symmetry_1
_geom_angle_site_symmetry_3
O3 Cd1 O7 91.3(2) . 2_657
O3 Cd1 O2 95.71(18) . .
O7 Cd1 O2 105.9(2) 2_657 .
O3 Cd1 O6 110.12(19) . .
O7 Cd1 O6 99.42(17) 2_657 .
O2 Cd1 O6 143.19(17) . .
O3 Cd1 O1 151.88(19) . .
O7 Cd1 O1 93.7(2) 2_657 .
O2 Cd1 O1 56.34(17) . .
O6 Cd1 O1 96.34(17) . .
O3 Cd1 O5 98.2(2) . .
O7 Cd1 O5 154.59(18) 2_657 .
O2 Cd1 O5 96.54(18) . .
O6 Cd1 O5 55.19(14) . .
O1 Cd1 O5 89.0(2) . .
O13 Cd2 O4 91.9(2) . .
O13 Cd2 O8 165.3(2) . 2_657
O4 Cd2 O8 102.3(2) . 2_657
O13 Cd2 O14 83.9(2) . .
O4 Cd2 O14 170.8(2) . .
O8 Cd2 O14 82.53(19) 2_657 .
O13 Cd2 O6 90.61(18) . .
O4 Cd2 O6 91.95(18) . .
O8 Cd2 O6 85.17(17) 2_657 .
O14 Cd2 O6 96.3(2) . .
O13 Cd2 O15 100.71(19) . .
O4 Cd2 O15 83.53(19) . .
O8 Cd2 O15 84.86(19) 2_657 .
O14 Cd2 O15 89.1(2) . .
O6 Cd2 O15 167.91(17) . .
C1 O1 Cd1 88.9(4) . .
C1 O2 Cd1 91.3(4) . .
C8 O3 Cd1 119.8(5) . .
C8 O4 Cd2 150.6(5) . .
C18 O5 Cd1 90.3(4) . .
C18 O6 Cd2 133.6(4) . .
C18 O6 Cd1 94.0(4) . .
Cd2 O6 Cd1 100.03(17) . .
C25 O7 Cd1 129.0(5) . 2_647
C25 O8 Cd2 129.5(5) . 2_647
O2 C1 O1 123.5(6) . .
O2 C1 C2 119.3(7) . .
O1 C1 C2 117.1(6) . .
C7 C2 C3 118.1(6) . .
C7 C2 C1 120.4(6) . .
C3 C2 C1 121.5(6) . .
C4 C3 C2 121.1(6) . .
C4 C3 H3 119.5 . .
C2 C3 H3 119.5 . .
C3 C4 C5 120.3(6) . .
C3 C4 C8 120.2(6) . 1_455
C5 C4 C8 119.4(6) . 1_455
C6 C5 C4 118.6(6) . .
C6 C5 H5 120.7 . .
C4 C5 H5 120.7 . .
C5 C6 C7 122.1(6) . .
C5 C6 N1 119.6(6) . .
C7 C6 N1 118.0(6) . .
C6 C7 C2 119.7(6) . .
C6 C7 H7 120.1 . .
C2 C7 H7 120.1 . .
O4 C8 O3 124.8(7) . .
O4 C8 C4 118.2(6) . 1_655
O3 C8 C4 117.0(6) . 1_655
C12 N1 C9 114.7(6) . .
C12 N1 C6 123.4(6) . .
C9 N1 C6 121.8(6) . .
O10 C9 N1 125.0(8) . .
O10 C9 C10 129.2(8) . .
N1 C9 C10 105.8(7) . .
C9 C10 C11 106.2(6) . .
C9 C10 C13 117.5(8) . .
C11 C10 C13 102.9(6) . .
C9 C10 H10 109.9 . .
C11 C10 H10 109.9 . .
C13 C10 H10 109.9 . .
C12 C11 C10 104.1(6) . .
C12 C11 C16 117.0(6) . .
C10 C11 C16 102.6(6) . .
C12 C11 H11 110.9 . .
C10 C11 H11 110.9 . .
C16 C11 H11 110.9 . .
O9 C12 N1 123.7(7) . .
O9 C12 C11 127.0(7) . .
N1 C12 C11 109.2(6) . .
C14 C13 C10 105.9(7) . .
C14 C13 C17 99.0(8) . .
C10 C13 C17 99.6(8) . .
C14 C13 H13 116.6 . .
C10 C13 H13 116.6 . .
C17 C13 H13 116.6 . .
C15 C14 C13 109.2(9) . .
C15 C14 H14 125.4 . .
C13 C14 H14 125.4 . .
C14 C15 C16 106.9(8) . .
C14 C15 H15 126.5 . .
C16 C15 H15 126.5 . .
C15 C16 C17 103.3(8) . .
C15 C16 C11 106.2(7) . .
C17 C16 C11 98.9(6) . .
C15 C16 H16 115.5 . .
C17 C16 H16 115.5 . .
C11 C16 H16 115.5 . .
C16 C17 C13 92.9(7) . .
C16 C17 H17A 113.1 . .
C13 C17 H17A 113.1 . .
C16 C17 H17B 113.1 . .
C13 C17 H17B 113.1 . .
H17A C17 H17B 110.5 . .
O5 C18 O6 120.4(6) . .
O5 C18 C19 119.9(6) . .
O6 C18 C19 119.6(6) . .
C24 C19 C20 118.2(7) . .
C24 C19 C18 121.9(6) . .
C20 C19 C18 119.9(6) . .
C19 C20 C21 120.5(7) . .
C19 C20 H20 119.8 . .
C21 C20 H20 119.8 . .
C22 C21 C20 119.0(6) . .
C22 C21 C25 123.1(6) . .
C20 C21 C25 117.8(6) . .
C23 C22 C21 120.6(6) . .
C23 C22 H22 119.7 . .
C21 C22 H22 119.7 . .
C22 C23 C24 121.0(6) . .
C22 C23 N2 120.1(6) . .
C24 C23 N2 118.9(6) . .
C23 C24 C19 120.7(7) . .
C23 C24 H24 119.6 . .
C19 C24 H24 119.6 . .
O7 C25 O8 126.0(7) . .
O7 C25 C21 118.4(6) . .
O8 C25 C21 115.6(6) . .
O12 C26 N2 124.2(7) . .
O12 C26 C27 128.2(7) . .
N2 C26 C27 107.6(6) . .
C26 C27 C30 113.7(7) . .
C26 C27 C28 105.5(6) . .
C30 C27 C28 104.9(7) . .
C26 C27 H27 110.8 . .
C30 C27 H27 110.8 . .
C28 C27 H27 110.8 . .
C29 C28 C27 105.1(6) . .
C29 C28 C33 114.3(7) . .
C27 C28 C33 101.8(6) . .
C29 C28 H28 111.7 . .
C27 C28 H28 111.7 . .
C33 C28 H28 111.7 . .
O11 C29 N2 124.4(7) . .
O11 C29 C28 127.8(7) . .
N2 C29 C28 107.8(6) . .
C31 C30 C27 104.8(7) . .
C31 C30 C34 98.4(8) . .
C27 C30 C34 100.8(7) . .
C31 C30 H30 116.7 . .
C27 C30 H30 116.7 . .
C34 C30 H30 116.7 . .
C32 C31 C30 108.7(8) . .
C32 C31 H31 125.6 . .
C30 C31 H31 125.6 . .
C31 C32 C33 107.6(9) . .
C31 C32 H32 126.2 . .
C33 C32 H32 126.2 . .
C32 C33 C28 109.2(6) . .
C32 C33 C34 100.0(7) . .
C28 C33 C34 98.4(7) . .
C32 C33 H33 115.6 . .
C28 C33 H33 115.6 . .
C34 C33 H33 115.6 . .
C30 C34 C33 93.4(6) . .
C30 C34 H34A 113.0 . .
C33 C34 H34A 113.0 . .
C30 C34 H34B 113.0 . .
C33 C34 H34B 113.0 . .
H34A C34 H34B 110.4 . .
C35 O13 Cd2 127.0(6) . .
C38 O14 Cd2 127.5(6) . .
Cd2 O15 H15A 109.4 . .
Cd2 O15 H15B 109.4 . .
H15A O15 H15B 109.5 . .
O13 C35 N3 125.3(9) . .
O13 C35 H35 117.3 . .
N3 C35 H35 117.3 . .
N3 C36 H36A 109.5 . .
N3 C36 H36B 109.5 . .
H36A C36 H36B 109.5 . .
N3 C36 H36C 109.5 . .
H36A C36 H36C 109.5 . .
H36B C36 H36C 109.5 . .
N3 C37 H37A 109.5 . .
N3 C37 H37B 109.5 . .
H37A C37 H37B 109.5 . .
N3 C37 H37C 109.5 . .
H37A C37 H37C 109.5 . .
H37B C37 H37C 109.5 . .
O14 C38 N4 125.2(9) . .
O14 C38 H38 117.4 . .
N4 C38 H38 117.4 . .
N4 C39 H39A 109.5 . .
N4 C39 H39B 109.5 . .
H39A C39 H39B 109.5 . .
N4 C39 H39C 109.5 . .
H39A C39 H39C 109.5 . .
H39B C39 H39C 109.5 . .
N4 C40 H40A 109.5 . .
N4 C40 H40B 109.5 . .
H40A C40 H40B 109.5 . .
N4 C40 H40C 109.5 . .
H40A C40 H40C 109.5 . .
H40B C40 H40C 109.5 . .
C26 N2 C29 113.7(6) . .
C26 N2 C23 124.5(6) . .
C29 N2 C23 121.1(6) . .
C35 N3 C36 125.9(9) . .
C35 N3 C37 117.6(9) . .
C36 N3 C37 116.4(9) . .
O25 Cd3 O19 92.2(2) 1_455 .
O25 Cd3 O16 109.49(19) 1_455 .
O19 Cd3 O16 96.92(18) . .
O25 Cd3 O23 95.74(18) 1_455 .
O19 Cd3 O23 109.0(2) . .
O16 Cd3 O23 143.02(17) . .
O25 Cd3 O22 151.4(2) 1_455 .
O19 Cd3 O22 93.6(2) . .
O16 Cd3 O22 97.5(2) . .
O23 Cd3 O22 56.00(19) . .
O25 Cd3 O17 98.1(2) 1_455 .
O19 Cd3 O17 151.62(19) . .
O16 Cd3 O17 54.72(16) . .
O23 Cd3 O17 96.24(19) . .
O22 Cd3 O17 89.9(2) . .
O18 Cd4 O24 97.2(2) 1_655 .
O18 Cd4 O29 83.3(2) 1_655 .
O24 Cd4 O29 174.1(3) . .
O18 Cd4 O28 170.3(2) 1_655 .
O24 Cd4 O28 92.5(2) . .
O29 Cd4 O28 87.0(2) . .
O18 Cd4 O16 89.3(2) 1_655 1_655
O24 Cd4 O16 93.39(19) . 1_655
O29 Cd4 O16 92.5(2) . 1_655
O28 Cd4 O16 90.6(2) . 1_655
O18 Cd4 O30 95.2(3) 1_655 .
O24 Cd4 O30 84.2(3) . .
O29 Cd4 O30 89.9(3) . .
O28 Cd4 O30 85.3(3) . .
O16 Cd4 O30 175.1(3) 1_655 .
C41 O16 Cd3 92.7(4) . .
C41 O16 Cd4 131.1(5) . 1_455
Cd3 O16 Cd4 101.58(18) . 1_455
C41 O17 Cd3 88.5(4) . .
C48 O18 Cd4 134.1(5) . 1_455
C48 O19 Cd3 132.3(5) . .
C58 O22 Cd3 91.3(4) . .
C58 O23 Cd3 90.9(4) . .
C65 O24 Cd4 146.6(5) . .
C65 O25 Cd3 120.7(4) . 1_655
O17 C41 O16 124.0(7) . .
O17 C41 C42 119.8(7) . .
O16 C41 C42 116.1(6) . .
C47 C42 C43 120.7(7) . .
C47 C42 C41 121.4(6) . .
C43 C42 C41 117.9(6) . .
C42 C43 C44 118.3(7) . .
C42 C43 H43 120.8 . .
C44 C43 H43 120.8 . .
C45 C44 C43 121.4(7) . .
C45 C44 N5 120.6(7) . .
C43 C44 N5 118.0(7) . .
C44 C45 C46 118.2(7) . .
C44 C45 H45 120.9 . .
C46 C45 H45 120.9 . .
C47 C46 C45 119.7(7) . .
C47 C46 C48 121.4(7) . 2_556
C45 C46 C48 118.9(7) . 2_556
C42 C47 C46 121.4(7) . .
C42 C47 H47 119.3 . .
C46 C47 H47 119.3 . .
O19 C48 O18 126.5(7) . .
O19 C48 C46 116.1(7) . 2_546
O18 C48 C46 117.3(7) . 2_546
C38 N4 C40 124.2(9) . .
C38 N4 C39 119.5(8) . .
C40 N4 C39 116.1(10) . .
O21 C49 N5 122.5(7) . .
O21 C49 C50 130.3(7) . .
N5 C49 C50 107.2(7) . .
C49 C50 C51 106.1(6) . .
C49 C50 C53 113.4(7) . .
C51 C50 C53 103.1(7) . .
C49 C50 H50 111.3 . .
C51 C50 H50 111.3 . .
C53 C50 H50 111.3 . .
C52 C51 C50 105.1(7) . .
C52 C51 C56 111.5(7) . .
C50 C51 C56 101.7(7) . .
C52 C51 H51 112.6 . .
C50 C51 H51 112.6 . .
C56 C51 H51 112.6 . .
O20 C52 N5 123.0(7) . .
O20 C52 C51 128.8(8) . .
N5 C52 C51 108.2(6) . .
C57 C53 C54 98.2(7) . .
C57 C53 C50 99.4(7) . .
C54 C53 C50 108.0(6) . .
C57 C53 H53 116.2 . .
C54 C53 H53 116.2 . .
C50 C53 H53 116.2 . .
C55 C54 C53 108.3(9) . .
C55 C54 H54 125.8 . .
C53 C54 H54 125.8 . .
C54 C55 C56 105.8(8) . .
C54 C55 H55 127.1 . .
C56 C55 H55 127.1 . .
C55 C56 C57 101.7(8) . .
C55 C56 C51 106.7(7) . .
C57 C56 C51 100.6(7) . .
C55 C56 H56 115.3 . .
C57 C56 H56 115.3 . .
C51 C56 H56 115.3 . .
C53 C57 C56 94.8(6) . .
C53 C57 H57A 112.8 . .
C56 C57 H57A 112.8 . .
C53 C57 H57B 112.8 . .
C56 C57 H57B 112.8 . .
H57A C57 H57B 110.2 . .
O22 C58 O23 121.6(6) . .
O22 C58 C59 119.5(6) . .
O23 C58 C59 118.9(6) . .
C64 C59 C60 119.0(6) . .
C64 C59 C58 120.0(6) . .
C60 C59 C58 121.0(6) . .
C61 C60 C59 120.2(6) . .
C61 C60 H60 119.9 . .
C59 C60 H60 119.9 . .
C60 C61 N6 120.0(6) . .
C60 C61 C62 120.6(7) . .
N6 C61 C62 119.4(6) . .
C61 C62 C63 119.4(6) . .
C61 C62 H62 120.3 . .
C63 C62 H62 120.3 . .
C64 C63 C62 119.0(6) . .
C64 C63 C65 121.5(6) . .
C62 C63 C65 119.5(6) . .
C59 C64 C63 121.7(7) . .
C59 C64 H64 119.2 . .
C63 C64 H64 119.2 . .
O25 C65 O24 127.9(6) . .
O25 C65 C63 116.7(6) . .
O24 C65 C63 115.3(6) . .
O27 C66 N6 121.2(9) . .
O27 C66 C67 128.7(10) . .
N6 C66 C67 110.0(8) . .
C68 C67 C66 104.2(8) . .
C68 C67 C70 104.0(7) . .
C66 C67 C70 113.6(8) . .
C68 C67 H67 111.5 . .
C66 C67 H67 111.5 . .
C70 C67 H67 111.5 . .
C69 C68 C67 104.4(7) . .
C69 C68 C73 114.9(10) . .
C67 C68 C73 104.2(8) . .
C69 C68 H68 111.0 . .
C67 C68 H68 111.0 . .
C73 C68 H68 111.0 . .
O26 C69 N6 120.8(8) . .
O26 C69 C68 127.3(9) . .
N6 C69 C68 111.9(9) . .
C67 C70 C71 107.0(7) . .
C67 C70 C74 97.7(7) . .
C71 C70 C74 95.9(7) . .
C67 C70 H70 117.5 . .
C71 C70 H70 117.5 . .
C74 C70 H70 117.5 . .
C72 C71 C70 108.6(9) . .
C72 C71 H71 125.7 . .
C70 C71 H71 125.7 . .
C71 C72 C73 109.8(11) . .
C71 C72 H72 125.1 . .
C73 C72 H72 125.1 . .
C72 C73 C74 101.9(9) . .
C72 C73 C68 107.4(8) . .
C74 C73 C68 97.7(9) . .
C72 C73 H73 115.8 . .
C74 C73 H73 115.8 . .
C68 C73 H73 115.8 . .
C73 C74 C70 93.7(7) . .
C73 C74 H74A 113.0 . .
C70 C74 H74A 113.0 . .
C73 C74 H74B 113.0 . .
C70 C74 H74B 113.0 . .
H74A C74 H74B 110.4 . .
O28 C75 N7 122.6(9) . .
O28 C75 H75 118.7 . .
N7 C75 H75 118.7 . .
N7 C76 H76A 109.5 . .
N7 C76 H76B 109.5 . .
H76A C76 H76B 109.5 . .
N7 C76 H76C 109.5 . .
H76A C76 H76C 109.5 . .
H76B C76 H76C 109.5 . .
N7 C77 H77A 109.5 . .
N7 C77 H77B 109.5 . .
H77A C77 H77B 109.5 . .
N7 C77 H77C 109.5 . .
H77A C77 H77C 109.5 . .
H77B C77 H77C 109.5 . .
O29 C78 N8 129.0(11) . .
O29 C78 H78 115.5 . .
N8 C78 H78 115.5 . .
N8 C79 H79A 109.5 . .
N8 C79 H79B 109.5 . .
H79A C79 H79B 109.5 . .
N8 C79 H79C 109.5 . .
H79A C79 H79C 109.5 . .
H79B C79 H79C 109.5 . .
C75 O28 Cd4 123.2(6) . .
C78 O29 Cd4 130.9(7) . .
C86 O30 Cd4 117.5(8) . .
C52 N5 C49 112.8(6) . .
C52 N5 C44 122.8(6) . .
C49 N5 C44 124.0(6) . .
C69 N6 C61 126.8(7) . .
C69 N6 C66 109.5(7) . .
C61 N6 C66 123.7(7) . .
N8 C80 H80A 109.5 . .
N8 C80 H80B 109.5 . .
H80A C80 H80B 109.5 . .
N8 C80 H80C 109.5 . .
H80A C80 H80C 109.5 . .
H80B C80 H80C 109.5 . .
N9 C81 H81A 109.5 . .
N9 C81 H81B 109.5 . .
H81A C81 H81B 109.5 . .
N9 C81 H81C 109.5 . .
H81A C81 H81C 109.5 . .
H81B C81 H81C 109.5 . .
N9 C82 H82A 109.5 . .
N9 C82 H82B 109.5 . .
H82A C82 H82B 109.5 . .
N9 C82 H82C 109.5 . .
H82A C82 H82C 109.5 . .
H82B C82 H82C 109.5 . .
O32 C83 N9 127(2) . .
O32 C83 H83 116.5 . .
N9 C83 H83 116.5 . .
C75 N7 C77 122.8(9) . .
C75 N7 C76 116.9(9) . .
C77 N7 C76 120.3(9) . .
C78 N8 C79 116.8(11) . .
C78 N8 C80 124.6(11) . .
C79 N8 C80 117.9(11) . .
C83 N9 C82 130.9(12) . .
C83 N9 C81 127.3(11) . .
C82 N9 C81 101.6(11) . .
C86 N10 C84 146.1(14) . .
C86 N10 C85 113.1(14) . .
C84 N10 C85 96.0(12) . .
O30 C86 N10 123.5(16) . .
O30 C86 H86 118.2 . .
N10 C86 H86 118.2 . .
N10 C84 H84A 109.5 . .
N10 C84 H84B 109.5 . .
H84A C84 H84B 109.5 . .
N10 C84 H84C 109.5 . .
H84A C84 H84C 109.5 . .
H84B C84 H84C 109.5 . .
N10 C85 H85A 109.5 . .
N10 C85 H85B 109.5 . .
H85A C85 H85B 109.5 . .
N10 C85 H85C 109.5 . .
H85A C85 H85C 109.5 . .
H85B C85 H85C 109.5 . .

loop_
_geom_bond_atom_site_label_1
_geom_bond_atom_site_label_2
_geom_bond_distance
_geom_bond_site_symmetry_2
Cd1 O3 2.197(5) .
Cd1 O7 2.216(5) 2_657
Cd1 O2 2.310(5) .
Cd1 O6 2.335(5) .
Cd1 O1 2.356(4) .
Cd1 O5 2.434(5) .
Cd2 O13 2.236(6) .
Cd2 O4 2.243(5) .
Cd2 O8 2.246(5) 2_657
Cd2 O14 2.280(6) .
Cd2 O6 2.324(4) .
Cd2 O15 2.338(4) .
O1 C1 1.257(9) .
O2 C1 1.243(8) .
O3 C8 1.266(8) .
O4 C8 1.231(8) .
O5 C18 1.257(8) .
O6 C18 1.290(8) .
O7 C25 1.248(8) .
O7 Cd1 2.216(5) 2_647
O8 C25 1.270(8) .
O8 Cd2 2.246(5) 2_647
O9 C12 1.246(9) .
O10 C9 1.178(11) .
O11 C29 1.200(9) .
C1 C2 1.488(8) .
C2 C7 1.396(9) .
C2 C3 1.403(9) .
C3 C4 1.374(8) .
C3 H3 0.9300 .
C4 C5 1.389(10) .
C4 C8 1.487(9) 1_455
C5 C6 1.375(9) .
C5 H5 0.9300 .
C6 C7 1.377(9) .
C6 N1 1.481(8) .
C7 H7 0.9300 .
C8 C4 1.487(9) 1_655
N1 C12 1.335(9) .
N1 C9 1.384(9) .
C9 C10 1.496(12) .
C10 C11 1.512(11) .
C10 C13 1.539(12) .
C10 H10 0.9800 .
C11 C12 1.481(10) .
C11 C16 1.582(11) .
C11 H11 0.9800 .
C13 C14 1.514(14) .
C13 C17 1.541(14) .
C13 H13 0.9800 .
C14 C15 1.279(13) .
C14 H14 0.9300 .
C15 C16 1.462(12) .
C15 H15 0.9300 .
C16 C17 1.497(12) .
C16 H16 0.9800 .
C17 H17A 0.9700 .
C17 H17B 0.9700 .
C18 C19 1.454(10) .
C19 C24 1.400(9) .
C19 C20 1.406(9) .
C20 C21 1.410(9) .
C20 H20 0.9300 .
C21 C22 1.386(9) .
C21 C25 1.488(9) .
C22 C23 1.368(10) .
C22 H22 0.9300 .
C23 C24 1.376(10) .
C23 N2 1.430(8) .
C24 H24 0.9300 .
C26 O12 1.216(9) .
C26 N2 1.396(10) .
C26 C27 1.513(10) .
C27 C30 1.537(12) .
C27 C28 1.549(11) .
C27 H27 0.9800 .
C28 C29 1.505(10) .
C28 C33 1.560(11) .
C28 H28 0.9800 .
C29 N2 1.408(9) .
C30 C31 1.534(13) .
C30 C34 1.540(12) .
C30 H30 0.9800 .
C31 C32 1.324(13) .
C31 H31 0.9300 .
C32 C33 1.497(12) .
C32 H32 0.9300 .
C33 C34 1.579(12) .
C33 H33 0.9800 .
C34 H34A 0.9700 .
C34 H34B 0.9700 .
O13 C35 1.238(10) .
O14 C38 1.235(10) .
O15 H15A 0.9600 .
O15 H15B 0.9600 .
C35 N3 1.279(10) .
C35 H35 0.9300 .
C36 N3 1.369(13) .
C36 H36A 0.9600 .
C36 H36B 0.9600 .
C36 H36C 0.9600 .
C37 N3 1.459(13) .
C37 H37A 0.9600 .
C37 H37B 0.9600 .
C37 H37C 0.9600 .
C38 N4 1.316(12) .
C38 H38 0.9300 .
C39 N4 1.454(12) .
C39 H39A 0.9600 .
C39 H39B 0.9600 .
C39 H39C 0.9600 .
C40 N4 1.393(11) .
C40 H40A 0.9600 .
C40 H40B 0.9600 .
C40 H40C 0.9600 .
Cd3 O25 2.190(5) 1_455
Cd3 O19 2.222(5) .
Cd3 O16 2.318(5) .
Cd3 O23 2.325(5) .
Cd3 O22 2.329(5) .
Cd3 O17 2.430(5) .
Cd4 O18 2.204(5) 1_655
Cd4 O24 2.224(6) .
Cd4 O29 2.257(6) .
Cd4 O28 2.259(6) .
Cd4 O16 2.319(4) 1_655
Cd4 O30 2.331(10) .
O16 C41 1.257(8) .
O16 Cd4 2.319(4) 1_455
O17 C41 1.217(8) .
O18 C48 1.237(9) .
O18 Cd4 2.204(5) 1_455
O19 C48 1.235(9) .
O20 C52 1.182(9) .
O21 C49 1.204(9) .
O22 C58 1.241(9) .
O23 C58 1.262(8) .
O24 C65 1.266(9) .
O25 C65 1.236(8) .
O25 Cd3 2.190(5) 1_655
O26 C69 1.212(12) .
C41 C42 1.554(9) .
C42 C47 1.351(10) .
C42 C43 1.372(10) .
C43 C44 1.393(10) .
C43 H43 0.9300 .
C44 C45 1.382(10) .
C44 N5 1.451(9) .
C45 C46 1.390(10) .
C45 H45 0.9300 .
C46 C47 1.371(10) .
C46 C48 1.516(10) 2_556
C47 H47 0.9300 .
C48 C46 1.516(10) 2_546
C49 N5 1.408(9) .
C49 C50 1.492(10) .
C50 C51 1.523(12) .
C50 C53 1.575(12) .
C50 H50 0.9800 .
C51 C52 1.496(10) .
C51 C56 1.600(12) .
C51 H51 0.9800 .
C52 N5 1.395(10) .
C53 C57 1.497(12) .
C53 C54 1.521(12) .
C53 H53 0.9800 .
C54 C55 1.328(13) .
C54 H54 0.9300 .
C55 C56 1.470(13) .
C55 H55 0.9300 .
C56 C57 1.500(12) .
C56 H56 0.9800 .
C57 H57A 0.9700 .
C57 H57B 0.9700 .
C58 C59 1.499(9) .
C59 C64 1.368(10) .
C59 C60 1.404(9) .
C60 C61 1.375(9) .
C60 H60 0.9300 .
C61 N6 1.378(9) .
C61 C62 1.393(9) .
C62 C63 1.398(10) .
C62 H62 0.9300 .
C63 C64 1.395(9) .
C63 C65 1.517(9) .
C64 H64 0.9300 .
C66 O27 1.214(11) .
C66 N6 1.400(12) .
C66 C67 1.517(12) .
C67 C68 1.513(14) .
C67 C70 1.545(12) .
C67 H67 0.9800 .
C68 C69 1.497(13) .
C68 C73 1.565(14) .
C68 H68 0.9800 .
C69 N6 1.363(11) .
C70 C71 1.547(14) .
C70 C74 1.574(12) .
C70 H70 0.9800 .
C71 C72 1.293(15) .
C71 H71 0.9300 .
C72 C73 1.417(15) .
C72 H72 0.9300 .
C73 C74 1.537(14) .
C73 H73 0.9800 .
C74 H74A 0.9700 .
C74 H74B 0.9700 .
C75 O28 1.247(10) .
C75 N7 1.332(11) .
C75 H75 0.9300 .
C76 N7 1.481(13) .
C76 H76A 0.9600 .
C76 H76B 0.9600 .
C76 H76C 0.9600 .
C77 N7 1.455(13) .
C77 H77A 0.9600 .
C77 H77B 0.9600 .
C77 H77C 0.9600 .
C78 O29 1.193(11) .
C78 N8 1.290(12) .
C78 H78 0.9300 .
C79 N8 1.431(15) .
C79 H79A 0.9600 .
C79 H79B 0.9600 .
C79 H79C 0.9600 .
O30 C86 1.267(13) .
C80 N8 1.465(14) .
C80 H80A 0.9600 .
C80 H80B 0.9600 .
C80 H80C 0.9600 .
C81 N9 1.601(15) .
C81 H81A 0.9600 .
C81 H81B 0.9600 .
C81 H81C 0.9600 .
C82 N9 1.497(16) .
C82 H82A 0.9600 .
C82 H82B 0.9600 .
C82 H82C 0.9600 .
C83 O32 1.134(17) .
C83 N9 1.344(18) .
C83 H83 0.9300 .
N10 C86 1.273(13) .
N10 C84 1.485(14) .
N10 C85 1.620(14) .
C86 H86 0.9300 .
C84 H84A 0.9600 .
C84 H84B 0.9600 .
C84 H84C 0.9600 .
C85 H85A 0.9600 .
C85 H85B 0.9600 .
C85 H85C 0.9600 .

loop_
_geom_torsion_atom_site_label_1
_geom_torsion_atom_site_label_2
_geom_torsion_atom_site_label_3
_geom_torsion_atom_site_label_4
_geom_torsion
_geom_torsion_site_symmetry_1
_geom_torsion_site_symmetry_4
O3 Cd1 O1 C1 7.2(7) . .
O7 Cd1 O1 C1 106.8(4) 2_657 .
O2 Cd1 O1 C1 0.1(4) . .
O6 Cd1 O1 C1 -153.3(4) . .
O5 Cd1 O1 C1 -98.5(4) . .
O3 Cd1 O2 C1 -176.7(4) . .
O7 Cd1 O2 C1 -83.8(5) 2_657 .
O6 Cd1 O2 C1 48.0(5) . .
O1 Cd1 O2 C1 -0.1(4) . .
O5 Cd1 O2 C1 84.3(4) . .
O7 Cd1 O3 C8 68.9(5) 2_657 .
O2 Cd1 O3 C8 175.1(5) . .
O6 Cd1 O3 C8 -31.6(6) . .
O1 Cd1 O3 C8 169.2(5) . .
O5 Cd1 O3 C8 -87.4(5) . .
O13 Cd2 O4 C8 129.0(11) . .
O8 Cd2 O4 C8 -47.2(11) 2_657 .
O14 Cd2 O4 C8 -168.0(12) . .
O6 Cd2 O4 C8 38.3(11) . .
O15 Cd2 O4 C8 -130.5(11) . .
O3 Cd1 O5 C18 110.6(4) . .
O7 Cd1 O5 C18 -0.3(7) 2_657 .
O2 Cd1 O5 C18 -152.6(4) . .
O6 Cd1 O5 C18 1.8(4) . .
O1 Cd1 O5 C18 -96.7(4) . .
O13 Cd2 O6 C18 -25.8(6) . .
O4 Cd2 O6 C18 66.1(6) . .
O8 Cd2 O6 C18 168.3(6) 2_657 .
O14 Cd2 O6 C18 -109.8(6) . .
O15 Cd2 O6 C18 133.9(8) . .
O13 Cd2 O6 Cd1 -131.3(2) . .
O4 Cd2 O6 Cd1 -39.3(2) . .
O8 Cd2 O6 Cd1 62.86(18) 2_657 .
O14 Cd2 O6 Cd1 144.77(19) . .
O15 Cd2 O6 Cd1 28.4(9) . .
O3 Cd1 O6 C18 -87.8(4) . .
O7 Cd1 O6 C18 177.4(4) 2_657 .
O2 Cd1 O6 C18 44.0(5) . .
O1 Cd1 O6 C18 82.6(4) . .
O5 Cd1 O6 C18 -1.7(4) . .
O3 Cd1 O6 Cd2 47.9(2) . .
O7 Cd1 O6 Cd2 -47.0(2) 2_657 .
O2 Cd1 O6 Cd2 179.6(2) . .
O1 Cd1 O6 Cd2 -141.81(18) . .
O5 Cd1 O6 Cd2 133.9(2) . .
Cd1 O2 C1 O1 0.2(8) . .
Cd1 O2 C1 C2 -177.3(6) . .
Cd1 O1 C1 O2 -0.2(8) . .
Cd1 O1 C1 C2 177.3(6) . .
O2 C1 C2 C7 -10.1(10) . .
O1 C1 C2 C7 172.3(7) . .
O2 C1 C2 C3 170.9(7) . .
O1 C1 C2 C3 -6.7(10) . .
C7 C2 C3 C4 3.3(10) . .
C1 C2 C3 C4 -177.7(6) . .
C2 C3 C4 C5 -4.1(10) . .
C2 C3 C4 C8 178.6(6) . 1_455
C3 C4 C5 C6 2.9(10) . .
C8 C4 C5 C6 -179.7(6) 1_455 .
C4 C5 C6 C7 -1.0(11) . .
C4 C5 C6 N1 -174.4(6) . .
C5 C6 C7 C2 0.3(11) . .
N1 C6 C7 C2 173.7(6) . .
C3 C2 C7 C6 -1.3(10) . .
C1 C2 C7 C6 179.6(6) . .
Cd2 O4 C8 O3 -16.6(15) . .
Cd2 O4 C8 C4 165.3(7) . 1_655
Cd1 O3 C8 O4 8.8(10) . .
Cd1 O3 C8 C4 -173.1(4) . 1_655
C5 C6 N1 C12 92.3(9) . .
C7 C6 N1 C12 -81.3(9) . .
C5 C6 N1 C9 -87.2(9) . .
C7 C6 N1 C9 99.2(8) . .
C12 N1 C9 O10 178.8(9) . .
C6 N1 C9 O10 -1.7(12) . .
C12 N1 C9 C10 0.6(9) . .
C6 N1 C9 C10 -179.9(6) . .
O10 C9 C10 C11 -179.7(9) . .
N1 C9 C10 C11 -1.6(9) . .
O10 C9 C10 C13 -65.3(12) . .
N1 C9 C10 C13 112.9(8) . .
C9 C10 C11 C12 1.9(9) . .
C13 C10 C11 C12 -122.1(7) . .
C9 C10 C11 C16 124.3(7) . .
C13 C10 C11 C16 0.3(8) . .
C9 N1 C12 O9 -175.5(8) . .
C6 N1 C12 O9 5.0(13) . .
C9 N1 C12 C11 0.7(9) . .
C6 N1 C12 C11 -178.8(6) . .
C10 C11 C12 O9 174.3(9) . .
C16 C11 C12 O9 62.0(12) . .
C10 C11 C12 N1 -1.7(9) . .
C16 C11 C12 N1 -114.0(8) . .
C9 C10 C13 C14 -51.4(10) . .
C11 C10 C13 C14 64.8(9) . .
C9 C10 C13 C17 -153.7(7) . .
C11 C10 C13 C17 -37.4(8) . .
C10 C13 C14 C15 -70.6(10) . .
C17 C13 C14 C15 32.1(10) . .
C13 C14 C15 C16 -0.2(11) . .
C14 C15 C16 C17 -33.4(10) . .
C14 C15 C16 C11 70.1(10) . .
C12 C11 C16 C15 44.6(10) . .
C10 C11 C16 C15 -68.6(8) . .
C12 C11 C16 C17 151.4(7) . .
C10 C11 C16 C17 38.2(8) . .
C15 C16 C17 C13 49.4(8) . .
C11 C16 C17 C13 -59.6(8) . .
C14 C13 C17 C16 -47.1(8) . .
C10 C13 C17 C16 60.8(8) . .
Cd1 O5 C18 O6 -3.0(6) . .
Cd1 O5 C18 C19 173.7(6) . .
Cd2 O6 C18 O5 -104.7(7) . .
Cd1 O6 C18 O5 3.2(7) . .
Cd2 O6 C18 C19 78.5(8) . .
Cd1 O6 C18 C19 -173.6(6) . .
O5 C18 C19 C24 14.6(11) . .
O6 C18 C19 C24 -168.6(6) . .
O5 C18 C19 C20 -164.2(7) . .
O6 C18 C19 C20 12.6(10) . .
C24 C19 C20 C21 -2.4(10) . .
C18 C19 C20 C21 176.5(6) . .
C19 C20 C21 C22 2.5(10) . .
C19 C20 C21 C25 -176.0(6) . .
C20 C21 C22 C23 -0.3(10) . .
C25 C21 C22 C23 178.1(6) . .
C21 C22 C23 C24 -2.0(11) . .
C21 C22 C23 N2 174.6(6) . .
C22 C23 C24 C19 2.1(11) . .
N2 C23 C24 C19 -174.5(6) . .
C20 C19 C24 C23 0.1(11) . .
C18 C19 C24 C23 -178.7(7) . .
Cd1 O7 C25 O8 13.1(11) 2_647 .
Cd1 O7 C25 C21 -165.6(5) 2_647 .
Cd2 O8 C25 O7 31.3(11) 2_647 .
Cd2 O8 C25 C21 -150.0(5) 2_647 .
C22 C21 C25 O7 166.4(7) . .
C20 C21 C25 O7 -15.2(10) . .
C22 C21 C25 O8 -12.4(10) . .
C20 C21 C25 O8 166.0(6) . .
O12 C26 C27 C30 -63.3(12) . .
N2 C26 C27 C30 116.5(8) . .
O12 C26 C27 C28 -177.7(9) . .
N2 C26 C27 C28 2.1(9) . .
C26 C27 C28 C29 -5.3(8) . .
C30 C27 C28 C29 -125.6(6) . .
C26 C27 C28 C33 114.2(7) . .
C30 C27 C28 C33 -6.1(7) . .
C27 C28 C29 O11 -172.0(8) . .
C33 C28 C29 O11 77.3(10) . .
C27 C28 C29 N2 6.7(8) . .
C33 C28 C29 N2 -104.1(7) . .
C26 C27 C30 C31 -45.3(9) . .
C28 C27 C30 C31 69.4(8) . .
C26 C27 C30 C34 -147.1(7) . .
C28 C27 C30 C34 -32.4(8) . .
C27 C30 C31 C32 -68.2(9) . .
C34 C30 C31 C32 35.4(10) . .
C30 C31 C32 C33 -1.2(10) . .
C31 C32 C33 C28 70.0(9) . .
C31 C32 C33 C34 -32.7(9) . .
C29 C28 C33 C32 50.2(9) . .
C27 C28 C33 C32 -62.5(8) . .
C29 C28 C33 C34 153.9(7) . .
C27 C28 C33 C34 41.2(7) . .
C31 C30 C34 C33 -50.5(8) . .
C27 C30 C34 C33 56.5(8) . .
C32 C33 C34 C30 51.2(8) . .
C28 C33 C34 C30 -60.2(8) . .
O4 Cd2 O13 C35 -179.0(7) . .
O8 Cd2 O13 C35 -13.9(12) 2_657 .
O14 Cd2 O13 C35 9.3(7) . .
O6 Cd2 O13 C35 -87.0(7) . .
O15 Cd2 O13 C35 97.3(7) . .
O13 Cd2 O14 C38 162.5(9) . .
O4 Cd2 O14 C38 98.8(15) . .
O8 Cd2 O14 C38 -23.3(8) 2_657 .
O6 Cd2 O14 C38 -107.6(8) . .
O15 Cd2 O14 C38 61.6(8) . .
Cd2 O13 C35 N3 160.1(6) . .
Cd2 O14 C38 N4 96.8(11) . .
O12 C26 N2 C29 -177.9(8) . .
C27 C26 N2 C29 2.3(9) . .
O12 C26 N2 C23 11.9(13) . .
C27 C26 N2 C23 -167.9(7) . .
O11 C29 N2 C26 172.9(8) . .
C28 C29 N2 C26 -5.8(9) . .
O11 C29 N2 C23 -16.5(11) . .
C28 C29 N2 C23 164.7(6) . .
C22 C23 N2 C26 -62.7(10) . .
C24 C23 N2 C26 114.0(8) . .
C22 C23 N2 C29 127.9(7) . .
C24 C23 N2 C29 -55.5(10) . .
O13 C35 N3 C36 1.8(15) . .
O13 C35 N3 C37 178.4(9) . .
O25 Cd3 O16 C41 87.4(4) 1_455 .
O19 Cd3 O16 C41 -177.8(4) . .
O23 Cd3 O16 C41 -42.9(5) . .
O22 Cd3 O16 C41 -83.2(4) . .
O17 Cd3 O16 C41 1.2(4) . .
O25 Cd3 O16 Cd4 -45.5(2) 1_455 1_455
O19 Cd3 O16 Cd4 49.2(2) . 1_455
O23 Cd3 O16 Cd4 -175.8(2) . 1_455
O22 Cd3 O16 Cd4 143.9(2) . 1_455
O17 Cd3 O16 Cd4 -131.7(3) . 1_455
O25 Cd3 O17 C41 -109.4(5) 1_455 .
O19 Cd3 O17 C41 0.7(7) . .
O16 Cd3 O17 C41 -1.3(4) . .
O23 Cd3 O17 C41 153.8(4) . .
O22 Cd3 O17 C41 98.1(5) . .
O25 Cd3 O19 C48 97.3(8) 1_455 .
O16 Cd3 O19 C48 -12.6(8) . .
O23 Cd3 O19 C48 -165.9(7) . .
O22 Cd3 O19 C48 -110.7(8) . .
O17 Cd3 O19 C48 -14.3(11) . .
O25 Cd3 O22 C58 -12.0(8) 1_455 .
O19 Cd3 O22 C58 -113.3(5) . .
O16 Cd3 O22 C58 149.2(5) . .
O23 Cd3 O22 C58 -2.7(4) . .
O17 Cd3 O22 C58 94.9(5) . .
O25 Cd3 O23 C58 178.3(4) 1_455 .
O19 Cd3 O23 C58 84.0(5) . .
O16 Cd3 O23 C58 -48.0(6) . .
O22 Cd3 O23 C58 2.7(4) . .
O17 Cd3 O23 C58 -82.9(4) . .
O18 Cd4 O24 C65 56.6(10) 1_655 .
O29 Cd4 O24 C65 151(2) . .
O28 Cd4 O24 C65 -123.9(10) . .
O16 Cd4 O24 C65 -33.2(10) 1_655 .
O30 Cd4 O24 C65 151.1(10) . .
Cd3 O17 C41 O16 2.3(7) . .
Cd3 O17 C41 C42 -174.8(6) . .
Cd3 O16 C41 O17 -2.4(8) . .
Cd4 O16 C41 O17 105.6(8) 1_455 .
Cd3 O16 C41 C42 174.8(5) . .
Cd4 O16 C41 C42 -77.2(8) 1_455 .
O17 C41 C42 C47 164.6(7) . .
O16 C41 C42 C47 -12.7(10) . .
O17 C41 C42 C43 -14.5(11) . .
O16 C41 C42 C43 168.1(7) . .
C47 C42 C43 C44 -0.3(11) . .
C41 C42 C43 C44 178.9(7) . .
C42 C43 C44 C45 -3.1(12) . .
C42 C43 C44 N5 175.5(7) . .
C43 C44 C45 C46 3.5(12) . .
N5 C44 C45 C46 -175.1(7) . .
C44 C45 C46 C47 -0.6(11) . .
C44 C45 C46 C48 179.2(7) . 2_556
C43 C42 C47 C46 3.2(12) . .
C41 C42 C47 C46 -175.9(7) . .
C45 C46 C47 C42 -2.8(12) . .
C48 C46 C47 C42 177.4(7) 2_556 .
Cd3 O19 C48 O18 -10.5(14) . .
Cd3 O19 C48 C46 170.4(5) . 2_546
Cd4 O18 C48 O19 -17.5(14) 1_455 .
Cd4 O18 C48 C46 161.6(5) 1_455 2_546
O14 C38 N4 C40 170.3(9) . .
O14 C38 N4 C39 -4.8(14) . .
O21 C49 C50 C51 172.2(9) . .
N5 C49 C50 C51 -8.4(9) . .
O21 C49 C50 C53 -75.4(11) . .
N5 C49 C50 C53 104.1(7) . .
C49 C50 C51 C52 7.0(9) . .
C53 C50 C51 C52 -112.5(7) . .
C49 C50 C51 C56 123.4(7) . .
C53 C50 C51 C56 3.9(8) . .
C50 C51 C52 O20 175.5(9) . .
C56 C51 C52 O20 66.1(12) . .
C50 C51 C52 N5 -3.2(9) . .
C56 C51 C52 N5 -112.6(8) . .
C49 C50 C53 C57 -154.0(7) . .
C51 C50 C53 C57 -39.7(8) . .
C49 C50 C53 C54 -52.2(9) . .
C51 C50 C53 C54 62.1(8) . .
C57 C53 C54 C55 33.5(9) . .
C50 C53 C54 C55 -69.2(9) . .
C53 C54 C55 C56 -0.4(10) . .
C54 C55 C56 C57 -33.2(9) . .
C54 C55 C56 C51 71.8(9) . .
C52 C51 C56 C55 38.9(10) . .
C50 C51 C56 C55 -72.6(8) . .
C52 C51 C56 C57 144.7(8) . .
C50 C51 C56 C57 33.1(8) . .
C54 C53 C57 C56 -49.8(8) . .
C50 C53 C57 C56 60.1(8) . .
C55 C56 C57 C53 51.9(9) . .
C51 C56 C57 C53 -57.8(8) . .
Cd3 O22 C58 O23 4.9(8) . .
Cd3 O22 C58 C59 -176.6(6) . .
Cd3 O23 C58 O22 -4.9(8) . .
Cd3 O23 C58 C59 176.6(6) . .
O22 C58 C59 C64 10.8(11) . .
O23 C58 C59 C64 -170.6(7) . .
O22 C58 C59 C60 -171.3(7) . .
O23 C58 C59 C60 7.2(11) . .
C64 C59 C60 C61 -2.3(11) . .
C58 C59 C60 C61 179.9(7) . .
C59 C60 C61 N6 -175.8(7) . .
C59 C60 C61 C62 5.2(11) . .
C60 C61 C62 C63 -4.2(11) . .
N6 C61 C62 C63 176.9(6) . .
C61 C62 C63 C64 0.2(11) . .
C61 C62 C63 C65 179.7(6) . .
C60 C59 C64 C63 -1.7(11) . .
C58 C59 C64 C63 176.2(7) . .
C62 C63 C64 C59 2.7(11) . .
C65 C63 C64 C59 -176.7(7) . .
Cd3 O25 C65 O24 -8.6(11) 1_655 .
Cd3 O25 C65 C63 169.4(5) 1_655 .
Cd4 O24 C65 O25 13.1(16) . .
Cd4 O24 C65 C63 -164.9(7) . .
C64 C63 C65 O25 -177.3(7) . .
C62 C63 C65 O25 3.3(10) . .
C64 C63 C65 O24 1.0(11) . .
C62 C63 C65 O24 -178.4(7) . .
O27 C66 C67 C68 -174.6(11) . .
N6 C66 C67 C68 0.5(10) . .
O27 C66 C67 C70 -62.1(14) . .
N6 C66 C67 C70 112.9(9) . .
C66 C67 C68 C69 -1.0(10) . .
C70 C67 C68 C69 -120.3(9) . .
C66 C67 C68 C73 119.8(8) . .
C70 C67 C68 C73 0.6(10) . .
C67 C68 C69 O26 -177.0(12) . .
C73 C68 C69 O26 69.6(15) . .
C67 C68 C69 N6 1.4(12) . .
C73 C68 C69 N6 -112.1(10) . .
C68 C67 C70 C71 61.2(9) . .
C66 C67 C70 C71 -51.4(11) . .
C68 C67 C70 C74 -37.5(9) . .
C66 C67 C70 C74 -150.0(8) . .
C67 C70 C71 C72 -66.2(11) . .
C74 C70 C71 C72 33.7(10) . .
C70 C71 C72 C73 -1.6(12) . .
C71 C72 C73 C74 -32.7(11) . .
C71 C72 C73 C68 69.4(12) . .
C69 C68 C73 C72 46.1(12) . .
C67 C68 C73 C72 -67.5(11) . .
C69 C68 C73 C74 151.2(8) . .
C67 C68 C73 C74 37.6(9) . .
C72 C73 C74 C70 50.4(9) . .
C68 C73 C74 C70 -59.3(8) . .
C67 C70 C74 C73 60.2(8) . .
C71 C70 C74 C73 -47.9(8) . .
N7 C75 O28 Cd4 -172.9(7) . .
O18 Cd4 O28 C75 5.2(18) 1_655 .
O24 Cd4 O28 C75 -172.0(7) . .
O29 Cd4 O28 C75 2.1(7) . .
O16 Cd4 O28 C75 94.6(7) 1_655 .
O30 Cd4 O28 C75 -88.1(7) . .
N8 C78 O29 Cd4 -104.2(13) . .
O18 Cd4 O29 C78 29.9(10) 1_655 .
O24 Cd4 O29 C78 -65(3) . .
O28 Cd4 O29 C78 -150.6(10) . .
O16 Cd4 O29 C78 119.0(10) 1_655 .
O30 Cd4 O29 C78 -65.3(10) . .
O18 Cd4 O30 C86 -139.4(11) 1_655 .
O24 Cd4 O30 C86 123.9(11) . .
O29 Cd4 O30 C86 -56.1(11) . .
O28 Cd4 O30 C86 30.9(11) . .
O16 Cd4 O30 C86 64(4) 1_655 .
O20 C52 N5 C49 179.0(8) . .
C51 C52 N5 C49 -2.2(9) . .
O20 C52 N5 C44 -8.2(12) . .
C51 C52 N5 C44 170.6(7) . .
O21 C49 N5 C52 -173.7(8) . .
C50 C49 N5 C52 6.8(9) . .
O21 C49 N5 C44 13.6(12) . .
C50 C49 N5 C44 -165.9(7) . .
C45 C44 N5 C52 61.8(10) . .
C43 C44 N5 C52 -116.8(9) . .
C45 C44 N5 C49 -126.1(8) . .
C43 C44 N5 C49 55.2(10) . .
O26 C69 N6 C61 -3.2(16) . .
C68 C69 N6 C61 178.4(7) . .
O26 C69 N6 C66 177.3(11) . .
C68 C69 N6 C66 -1.1(11) . .
C60 C61 N6 C69 -83.0(10) . .
C62 C61 N6 C69 96.0(10) . .
C60 C61 N6 C66 96.4(9) . .
C62 C61 N6 C66 -84.6(9) . .
O27 C66 N6 C69 175.9(10) . .
C67 C66 N6 C69 0.4(10) . .
O27 C66 N6 C61 -3.6(14) . .
C67 C66 N6 C61 -179.1(7) . .
O28 C75 N7 C77 -179.7(10) . .
O28 C75 N7 C76 2.8(14) . .
O29 C78 N8 C79 -3.8(19) . .
O29 C78 N8 C80 -173.4(12) . .
O32 C83 N9 C82 -179.9(12) . .
O32 C83 N9 C81 5(2) . .
Cd4 O30 C86 N10 -118.7(11) . .
C84 N10 C86 O30 24(3) . .
C85 N10 C86 O30 170.6(9) . .
